data_2105561
loop_
_publ_author_name
'Fu, Y.'
'Brock, C. P.'

_publ_section_title
;
 Temperature Dependence of the Rigid-Body Motion of Anthraquinone
;
_journal_issue 3
_journal_name_full 'Acta Crystallographica Section B'
_journal_page_first 308
_journal_page_last 315
_journal_paper_doi 10.1107/S0108768197013414
_journal_volume 54
_journal_year 1998
_chemical_formula_moiety 'C14 H8 O2'
_chemical_formula_sum 'C14 H8 O2'
_chemical_formula_weight 208.22
_chemical_melting_point 558.0(10)
_chemical_name_systematic
;
anthraquinone
;
_space_group_IT_number 14
_symmetry_cell_setting monoclinic
_symmetry_space_group_name_Hall '-P 2ybc'
_symmetry_space_group_name_H-M 'P 1 21/c 1'
_audit_creation_method 'created by SHELXL-93 and C P Brock'
_cell_angle_alpha 90.
_cell_angle_beta 102.662(9)
_cell_angle_gamma 90.
_cell_formula_units_Z 2
_cell_length_a 7.8642(6)
_cell_length_b 3.9446(5)
_cell_length_c 15.748(2)
_cell_measurement_reflns_used 22
_cell_measurement_temperature 260.0(10)
_cell_measurement_theta_max 13.1
_cell_measurement_theta_min 10.4
_cell_volume 476.64(9)
_computing_cell_refinement 'CAD4-VAX (ENRAF-Nonius, 1988)'
_computing_data_collection 'CAD4-VAX (ENRAF-Nonius, 1988)'
_computing_structure_refinement 'SHELXL-93 (Sheldrick, 1993)'
_diffrn_ambient_temperature 260.0(10)
_diffrn_measurement_device 'ENRAF-Nonius CAD4-VAX diffractometer'
_diffrn_measurement_method '\w/2\q scans'
_diffrn_radiation_monochromator graphite
_diffrn_radiation_type 'Mo K\a'
_diffrn_radiation_wavelength 0.71073
_diffrn_reflns_av_sigmaI/netI 0.019
_diffrn_reflns_limit_h_max 10
_diffrn_reflns_limit_h_min 0
_diffrn_reflns_limit_k_max 5
_diffrn_reflns_limit_k_min 0
_diffrn_reflns_limit_l_max 19
_diffrn_reflns_limit_l_min -20
_diffrn_reflns_number 1089
_diffrn_reflns_theta_max 27.45
_diffrn_reflns_theta_min 2.65
_diffrn_standards_decay_% <-3.4
_diffrn_standards_interval_time 120
_diffrn_standards_number 3
_exptl_absorpt_coefficient_mu 0.09
_exptl_absorpt_correction_type none
_exptl_crystal_colour yellow
_exptl_crystal_density_diffrn 1.451
_exptl_crystal_density_meas ?
_exptl_crystal_description
;
Laths.  Major faces are {001}, {100}, {111}, and {10-2}.
;
_exptl_crystal_F_000 216
_exptl_crystal_size_max 0.55
_exptl_crystal_size_mid 0.52
_exptl_crystal_size_min 0.18
_refine_diff_density_max 0.19
_refine_diff_density_min -0.22
_refine_ls_extinction_coef 0.043(15)
_refine_ls_extinction_method SHELXL
_refine_ls_goodness_of_fit_all 1.02
_refine_ls_goodness_of_fit_obs 1.07
_refine_ls_hydrogen_treatment refall
_refine_ls_matrix_type full
_refine_ls_number_parameters 90
_refine_ls_number_reflns 1088
_refine_ls_number_restraints 0
_refine_ls_R_factor_all 0.064
_refine_ls_R_factor_obs 0.042
_refine_ls_shift/esd_max 0.001
_refine_ls_shift/esd_mean 0.000
_refine_ls_structure_factor_coef Fsqd
_refine_ls_weighting_details 'w=1/[\s^2^(Fo^2^)+(0.0850P)^2^+0.0650P] where P=(Fo^2^+2Fc^2^)/3'
_refine_ls_weighting_scheme calc
_refine_ls_wR_factor_all 0.134
_refine_ls_wR_factor_obs 0.117
_reflns_number_observed 799
_reflns_number_total 1089
_reflns_observed_criterion >2sigma(I)
_cod_data_source_file cr0524.cif
_cod_data_source_block 260
_cod_depositor_comments
;
The following automatic conversions were performed:

'_exptl_crystal_density_meas' value 'not measured' was changed to '?'
- the value is perceived as not measured.

Automatic conversion script
Id: cif_fix_values 3008 2015-01-20 13:52:24Z robertas 

The following automatic conversions were performed:

'_refine_ls_weighting_scheme' value 'calc
w=1/[\s^2^(Fo^2^)+(0.0850P)^2^+0.0650P] where P=(Fo^2^+2Fc^2^)/3' was
changed to 'calc'. New tag '_refine_ls_weighting_details' was
created. The value of the new tag was set to
'w=1/[\s^2^(Fo^2^)+(0.0850P)^2^+0.0650P] where P=(Fo^2^+2Fc^2^)/3'.

Automatic conversion script
Id: cif_fix_values 3143 2015-03-26 13:38:13Z robertas 
;
_cod_original_cell_volume 476.63(9)
_cod_original_sg_symbol_H-M 'P 21/c'
_cod_database_code 2105561

loop_
_symmetry_equiv_pos_as_xyz
'x, y, z'
'-x, y+1/2, -z+1/2'
'-x, -y, -z'
'x, -y-1/2, z-1/2'

loop_
_atom_site_aniso_label
_atom_site_aniso_U_11
_atom_site_aniso_U_22
_atom_site_aniso_U_33
_atom_site_aniso_U_12
_atom_site_aniso_U_13
_atom_site_aniso_U_23
O 0.0488(7) 0.0994(11) 0.0455(7) -0.0112(7) 0.0261(5) -0.0129(7)
C1 0.0359(7) 0.0458(9) 0.0439(8) -0.0011(6) 0.0091(6) 0.0044(7)
C2 0.0396(8) 0.0467(10) 0.0495(9) -0.0038(7) -0.0028(6) 0.0041(7)
C3 0.0541(9) 0.0490(10) 0.0355(8) -0.0021(7) -0.0027(6) -0.0011(7)
C4 0.0531(8) 0.0450(9) 0.0300(7) 0.0019(7) 0.0091(6) 0.0005(6)
C6 0.0325(6) 0.0377(8) 0.0316(7) 0.0029(5) 0.0076(5) 0.0045(6)
C5 0.0361(7) 0.0374(8) 0.0289(6) 0.0027(5) 0.0076(5) 0.0034(5)
C7 0.0358(7) 0.0478(9) 0.0314(7) 0.0025(6) 0.0125(5) 0.0025(6)

loop_
_atom_site_label
_atom_site_fract_x
_atom_site_fract_y
_atom_site_fract_z
_atom_site_U_iso_or_equiv
_atom_site_thermal_displace_type
_atom_site_calc_flag
_atom_site_occupancy
_atom_site_type_symbol
O -0.21194(14) 0.0229(4) 0.11230(7) 0.0622(5) Uani d 1 O
C1 0.3419(2) 0.2712(4) 0.05074(10) 0.0418(4) Uani d 1 C
C2 0.3996(2) 0.4149(5) 0.13180(10) 0.0472(4) Uani d 1 C
C3 0.2905(2) 0.4274(5) 0.18976(10) 0.0481(4) Uani d 1 C
C4 0.1237(2) 0.2984(4) 0.16674(9) 0.0427(4) Uani d 1 C
C5 0.0635(2) 0.1533(4) 0.08501(8) 0.0340(4) Uani d 1 C
C6 0.1740(2) 0.1404(4) 0.02635(8) 0.0339(4) Uani d 1 C
C7 -0.1156(2) 0.0132(4) 0.06144(8) 0.0376(4) Uani d 1 C
H1 0.418(2) 0.258(4) 0.0101(11) 0.051(5) Uiso d 1 H
H2 0.518(3) 0.507(5) 0.1495(13) 0.060(5) Uiso d 1 H
H3 0.331(3) 0.531(5) 0.2444(14) 0.066(6) Uiso d 1 H
H4 0.045(3) 0.310(5) 0.2088(13) 0.065(5) Uiso d 1 H

loop_
_atom_type_symbol
_atom_type_description
_atom_type_scat_dispersion_real
_atom_type_scat_dispersion_imag
_atom_type_scat_source
C C 0.0033 0.0016 'International Tables Vol C Tables 4.2.6.8 and 6.1.1.4'
H H 0.0000 0.0000 'International Tables Vol C Tables 4.2.6.8 and 6.1.1.4'
O O 0.0106 0.0060 'International Tables Vol C Tables 4.2.6.8 and 6.1.1.4'

loop_
_geom_angle_atom_site_label_1
_geom_angle_atom_site_label_2
_geom_angle_atom_site_label_3
_geom_angle_site_symmetry_3
_geom_angle
_geom_angle_publ_flag
C6 C1 C2 . 120.52(14) yes
C1 C2 C3 . 119.93(14) yes
C2 C3 C4 . 120.34(15) yes
C3 C4 C5 . 120.35(15) yes
C4 C5 C6 . 119.32(13) yes
C4 C5 C7 . 119.75(12) yes
C6 C5 C7 . 120.93(12) yes
C1 C6 C5 . 119.54(13) yes
C1 C6 C7 3 119.24(12) yes
C5 C6 C7 3 121.22(12) yes
O C7 C5 . 121.16(13) yes
O C7 C6 3 120.98(13) yes
C5 C7 C6 3 117.86(11) yes
C2 C1 H1 . 120.6(10) yes
C6 C1 H1 . 118.8(10) yes
C1 C2 H2 . 120.9(11) yes
C3 C2 H2 . 119.1(11) yes
C2 C3 H3 . 119.0(12) yes
C4 C3 H3 . 120.6(12) yes
C3 C4 H4 . 119.9(11) yes
C5 C4 H4 . 119.7(11) yes

loop_
_geom_bond_atom_site_label_1
_geom_bond_atom_site_label_2
_geom_bond_site_symmetry_2
_geom_bond_distance
_geom_bond_publ_flag
O C7 . 1.218(2) yes
C1 C2 . 1.380(2) yes
C1 C6 . 1.391(2) yes
C2 C3 . 1.384(2) yes
C3 C4 . 1.380(2) yes
C4 C5 . 1.393(2) yes
C5 C6 . 1.401(2) yes
C5 C7 . 1.482(2) yes
C6 C7 3 1.487(2) yes
C1 H1 . 0.97(2) yes
C2 H2 . 0.98(2) yes
C3 H3 . 0.94(2) yes
C4 H4 . 1.00(2) yes
